data_7718536
loop_
_publ_author_name
'Parmar, Vijay S.'
'Gransbury, Gemma K.'
'Corner, Sophie C.'
'Chou, Wei-Hao'
'Hill, Stephen'
'Winpenny, Richard E. P.'
'Chilton, Nicholas F.'
'Mills, David P.'

_publ_section_title
;
 Direct characterisation of <i>m</i><sub><i>J</i></sub> = &#xb1;15/2
 ground state in octahedral Dy(III) single-molecule magnets.
;
_journal_issue 19
_journal_name_full 'Dalton transactions (Cambridge, England : 2003)'
_journal_page_first 7616
_journal_page_last 7620
_journal_paper_doi 10.1039/d5dt00862j
_journal_volume 54
_journal_year 2025
_chemical_formula_moiety 'C84 H90 Cl Dy0.05 O5 Y0.95'
_chemical_formula_sum 'C84 H90 Cl Dy0.05 O5 Y0.95'
_chemical_formula_weight 1307.59
_chemical_name_systematic '[5%Dy@Y(PH*O)2(THF)3Cl]'
_chemical_properties_physical Air-sensitive,Moisture-sensitive
_space_group_crystal_system triclinic
_space_group_IT_number 2
_space_group_name_Hall '-P 1'
_space_group_name_H-M_alt 'P -1'
_atom_sites_solution_hydrogens geom
_audit_creation_date 2024-06-07
_audit_creation_method
;
Olex2 1.2
(compiled 2018.05.29 svn.r3508 for OlexSys, GUI svn.r5506)
;
_audit_update_record
;
2024-06-28 deposited with the CCDC.	2025-04-17 downloaded from the CCDC.
;
_cell_angle_alpha 118.073(2)
_cell_angle_beta 96.087(2)
_cell_angle_gamma 93.434(2)
_cell_formula_units_Z 2
_cell_length_a 13.6646(3)
_cell_length_b 18.2180(5)
_cell_length_c 18.4204(4)
_cell_measurement_reflns_used 25720
_cell_measurement_temperature 100.02(13)
_cell_measurement_theta_max 75.5810
_cell_measurement_theta_min 2.7280
_cell_volume 3991.66(18)
_computing_cell_refinement 'CrysAlisPro 1.171.39.46 (Rigaku OD, 2018)'
_computing_data_collection 'CrysAlisPro 1.171.39.46 (Rigaku OD, 2018)'
_computing_data_reduction 'CrysAlisPro 1.171.39.46 (Rigaku OD, 2018)'
_computing_molecular_graphics 'Olex2 (Dolomanov et al., 2009)'
_computing_publication_material 'Olex2 (Dolomanov et al., 2009)'
_computing_structure_refinement 'ShelXL (Sheldrick, 2015)'
_computing_structure_solution 'SHELXT 2018/2 (Sheldrick, 2018)'
_diffrn_ambient_environment N~2~
_diffrn_ambient_temperature 100.02(13)
_diffrn_detector 'CCD plate'
_diffrn_detector_area_resol_mean 10.0000
_diffrn_measured_fraction_theta_full 0.992
_diffrn_measured_fraction_theta_max 0.957
_diffrn_measurement_details
;
List of Runs (angles in degrees, time in seconds):

  # Type    Start    End  Width  t~exp~   \w     \q     \k     \f   Frames
#--------------------------------------------------------------------------
  1  \w    -29.00  -3.00   1.00    1.00    --    5.00 -57.00 120.00   26
  2  \w    -82.00   3.00   1.00    1.00    --  -43.98  76.00 -30.00   85
  3  \w    -76.00  37.00   1.00    1.00    --  -43.98  57.00-180.00  113
  4  \w      9.00  44.00   1.00    1.00    --  -43.98  76.00 -30.00   35
  5  \w    -76.00   6.00   1.00    1.00    --  -46.22  57.00 -90.00   82
  6  \w    -85.00  13.00   1.00    1.00    --  -46.22  38.00-180.00   98
  7  \w    -85.00  12.00   1.00    1.00    --  -46.22  76.00  60.00   97
  8  \w    -99.00 -18.00   1.00    2.00    -- -107.20 -19.00-120.00   81
  9  \w   -197.00-132.00   1.00    2.00    -- -107.20 -76.00  30.00   65
 10  \w   -126.00 -99.00   1.00    2.00    -- -107.20  76.00 120.00   27
 11  \w    -68.00 -36.00   1.00    2.00    -- -107.20  76.00 -90.00   32
 12  \w   -136.00 -31.00   1.00    2.00    -- -107.20  76.00  60.00  105
 13  \w   -118.00 -82.00   1.00    2.00    -- -107.20  76.00 -30.00   36
 14  \w   -128.00 -88.00   1.00    2.00    -- -107.20  76.00-120.00   40
 15  \w    -56.00 -18.00   1.00    2.00    -- -107.20  76.00 150.00   38
 16  \w   -122.00 -63.00   1.00    2.00    -- -107.20  76.00 150.00   59
 17  \w   -117.00 -18.00   1.00    2.00    -- -107.20   0.00-180.00   99
 18  \w   -148.00 -18.00   1.00    2.00    -- -107.20  76.00  30.00  130
 19  \w   -166.00-127.00   1.00    2.00    -- -107.20   0.00-180.00   39
 20  \w    -74.00 -20.00   1.00    2.00    -- -107.20  76.00-120.00   54
 21  \w   -147.00 -18.00   1.00    2.00    -- -107.20  76.00-150.00  129
 22  \w   -124.00 -88.00   1.00    2.00    -- -107.20  76.00 -90.00   36
 23  \w    -68.00 -43.00   1.00    2.00    -- -107.20  76.00 120.00   25
 24  \w   -117.00 -89.00   1.00    2.00    -- -107.20  76.00  90.00   28
 25  \w   -182.00 -18.00   1.00    2.00    -- -107.20  19.00 150.00  164
;
_diffrn_measurement_device 'four-circle diffractometer'
_diffrn_measurement_device_type 'XtaLAB AFC11 (RINC): Kappa single'
_diffrn_measurement_method '\w scans'
_diffrn_orient_matrix_type 'CrysAlisPro convention (1999,Acta A55,543-557)'
_diffrn_orient_matrix_UB_11 -0.0592206000
_diffrn_orient_matrix_UB_12 -0.0641861000
_diffrn_orient_matrix_UB_13 -0.0851435000
_diffrn_orient_matrix_UB_21 -0.0647372000
_diffrn_orient_matrix_UB_22 -0.0344066000
_diffrn_orient_matrix_UB_23 0.0434811000
_diffrn_orient_matrix_UB_31 -0.0732232000
_diffrn_orient_matrix_UB_32 0.0634631000
_diffrn_orient_matrix_UB_33 0.0076085000
_diffrn_radiation_monochromator mirror
_diffrn_radiation_probe x-ray
_diffrn_radiation_type CuK\a
_diffrn_radiation_wavelength 1.54184
_diffrn_reflns_av_R_equivalents 0.0255
_diffrn_reflns_av_unetI/netI 0.0297
_diffrn_reflns_Laue_measured_fraction_full 0.992
_diffrn_reflns_Laue_measured_fraction_max 0.957
_diffrn_reflns_limit_h_max 13
_diffrn_reflns_limit_h_min -17
_diffrn_reflns_limit_k_max 22
_diffrn_reflns_limit_k_min -18
_diffrn_reflns_limit_l_max 23
_diffrn_reflns_limit_l_min -21
_diffrn_reflns_number 45707
_diffrn_reflns_point_group_measured_fraction_full 0.992
_diffrn_reflns_point_group_measured_fraction_max 0.957
_diffrn_reflns_theta_full 67.684
_diffrn_reflns_theta_max 75.828
_diffrn_reflns_theta_min 2.751
_diffrn_source 'Rotating-anode X-ray tube (dual wavelength)'
_diffrn_source_type 'Rigaku (Cu) X-ray DW Source'
_exptl_absorpt_coefficient_mu 1.886
_exptl_absorpt_correction_T_max 1.000
_exptl_absorpt_correction_T_min 0.737
_exptl_absorpt_correction_type gaussian
_exptl_absorpt_process_details
;
CrysAlisPro 1.171.39.46 (Rigaku Oxford Diffraction, 2018)
Numerical absorption correction based on gaussian integration over
			a multifaceted crystal model
Empirical absorption correction using spherical harmonics,
 implemented in SCALE3 ABSPACK scaling algorithm.
;
_exptl_crystal_colour 'clear light colourless'
_exptl_crystal_colour_lustre clear
_exptl_crystal_colour_modifier light
_exptl_crystal_colour_primary colourless
_exptl_crystal_density_diffrn 1.088
_exptl_crystal_description irregular
_exptl_crystal_F_000 1383
_exptl_crystal_preparation 'Magnetic properties'
_exptl_crystal_size_max 0.147
_exptl_crystal_size_mid 0.121
_exptl_crystal_size_min 0.055
_refine_diff_density_max 0.913
_refine_diff_density_min -0.556
_refine_diff_density_rms 0.046
_refine_ls_extinction_method none
_refine_ls_goodness_of_fit_ref 1.047
_refine_ls_hydrogen_treatment constr
_refine_ls_matrix_type full
_refine_ls_number_parameters 857
_refine_ls_number_reflns 15922
_refine_ls_number_restraints 909
_refine_ls_restrained_S_all 1.045
_refine_ls_R_factor_all 0.0347
_refine_ls_R_factor_gt 0.0323
_refine_ls_shift/su_max 0.002
_refine_ls_shift/su_mean 0.000
_refine_ls_structure_factor_coef Fsqd
_refine_ls_weighting_details 'w=1/[\s^2^(Fo^2^)+(0.0402P)^2^+1.9442P] where P=(Fo^2^+2Fc^2^)/3'
_refine_ls_weighting_scheme calc
_refine_ls_wR_factor_gt 0.0853
_refine_ls_wR_factor_ref 0.0867
_reflns_Friedel_coverage 0.000
_reflns_number_gt 14793
_reflns_number_total 15922
_reflns_threshold_expression 'I > 2\s(I)'
_cod_data_source_file d5dt00862j2.cif
_cod_data_source_block rdpm266
_cod_depositor_comments 'Adding full bibliography for 7718533--7718536.cif.'
_cod_database_code 7718536
_manchester_internal_diff_code rdpm266
_manchester_internal_coll_user VP
_manchester_internal_coll_date 03/02/21
_manchester_internal_process_date 26/06/24
_manchester_internal_process_user SCC
_manchester_internal_solution_date 26/06/24
_manchester_internal_solution_user SCC
_manchester_internal_refinement_date 26/06/24
_manchester_internal_refinement_user SCC
_manchester_internal_validation_date 26/06/24
_manchester_internal_validation_user SCC
_shelx_shelxl_version_number 2018/3
_chemical_oxdiff_formula C84H90ClDy0.05O5Y0.95
_chemical_oxdiff_usercomment 119_VP
_shelx_space_group_comment
;
The symmetry employed for this shelxl refinement is uniquely defined
by the following loop, which should always be used as a source of
symmetry information in preference to the above space-group names.
They are only intended as comments.
;
_reflns_odcompleteness_completeness 99.31
_reflns_odcompleteness_iscentric 1
_reflns_odcompleteness_theta 66.97
_olex2_refinement_description
;
1. Fixed Uiso
 At 1.2 times of:
  All C(H) groups, All C(H,H) groups
 At 1.5 times of:
  All C(H,H,H) groups
2. Shared sites
{Y1, Dy1}
3. Restrained distances
 C59A-C58A \\sim C59-C57 \\sim C59A-C57A \\sim C58-C57 \\sim C58A-C57A \\sim
C59-C58
 with sigma of 0.02
 C57A-C56 \\sim C57-C56 \\sim C59A-C56 \\sim C59-C56 \\sim C58-C56 \\sim
C58A-C56
 with sigma of 0.02
4. Uiso/Uaniso restraints and constraints
C56 \\sim C57 \\sim C57A \\sim C58 \\sim C58A \\sim C59 \\sim C59A: within 2A
with sigma of 0.01 and sigma for terminal atoms of 0.02
Uanis(Y1) = Uanis(Dy1)
5. Rigid body (RIGU) restrains
 All non-hydrogen atoms
 with sigma for 1-2 distances of 0.004 and sigma for 1-3 distances of 0.004
6. Others
 Sof(C57A)=Sof(H57D)=Sof(H57E)=Sof(H57F)=Sof(C58A)=Sof(H58D)=Sof(H58E)=
 Sof(H58F)=Sof(C59A)=Sof(H59D)=Sof(H59E)=Sof(H59F)=1-FVAR(1)
 Sof(C57)=Sof(H57A)=Sof(H57B)=Sof(H57C)=Sof(C58)=Sof(H58A)=Sof(H58B)=Sof(H58C)=
 Sof(C59)=Sof(H59A)=Sof(H59B)=Sof(H59C)=FVAR(1)
 Fixed Sof: Dy1(0.05) Y1(0.95)
7.a Ternary CH refined with riding coordinates:
 C7(H7), C24(H24), C43(H43), C60(H60)
7.b Secondary CH2 refined with riding coordinates:
 C73(H73A,H73B), C74(H74A,H74B), C75(H75A,H75B), C76(H76A,H76B), C77(H77A,
 H77B), C78(H78A,H78B), C79(H79A,H79B), C80(H80A,H80B), C81(H81A,H81B),
 C82(H82A,H82B), C83(H83A,H83B), C84(H84A,H84B)
7.c Aromatic/amide H refined with riding coordinates:
 C3(H3), C5(H5), C9(H9), C10(H10), C11(H11), C12(H12), C13(H13), C15(H15),
 C16(H16), C17(H17), C18(H18), C19(H19), C26(H26), C27(H27), C28(H28), C29(H29),
  C30(H30), C32(H32), C33(H33), C34(H34), C35(H35), C36(H36), C39(H39),
 C41(H41), C45(H45), C46(H46), C47(H47), C48(H48), C49(H49), C51(H51), C52(H52),
  C53(H53), C54(H54), C55(H55), C62(H62), C63(H63), C64(H64), C65(H65),
 C66(H66), C68(H68), C69(H69), C70(H70), C71(H71), C72(H72)
7.d Idealised Me refined as rotating group:
 C21(H21A,H21B,H21C), C22(H22A,H22B,H22C), C23(H23A,H23B,H23C), C57(H57A,H57B,
 H57C), C57A(H57D,H57E,H57F), C58(H58A,H58B,H58C), C58A(H58D,H58E,H58F),
 C59(H59A,H59B,H59C), C59A(H59D,H59E,H59F)
;
_smtbx_masks_void_probe_radius 1.2
_smtbx_masks_void_truncation_radius 1.2
_olex2_submission_special_instructions 'No special instructions were received'
_oxdiff_exptl_absorpt_empirical_details
;
Empirical correction (ABSPACK) includes:
- Absorption correction using spherical harmonics
- Frame scaling
;
_oxdiff_exptl_absorpt_empirical_full_max 1.396
_oxdiff_exptl_absorpt_empirical_full_min 0.824

loop_
_space_group_symop_operation_xyz
'x, y, z'
'-x, -y, -z'

loop_
_atom_site_label
_atom_site_type_symbol
_atom_site_fract_x
_atom_site_fract_y
_atom_site_fract_z
_atom_site_U_iso_or_equiv
_atom_site_adp_type
_atom_site_occupancy
_atom_site_site_symmetry_order
_atom_site_calc_flag
_atom_site_refinement_flags_posn
_atom_site_refinement_flags_adp
_atom_site_refinement_flags_occupancy
_atom_site_disorder_assembly
_atom_site_disorder_group
Dy1 Dy 0.28336(2) 0.21679(2) 0.61317(2) 0.02243(5) Uani 0.05 1 d . U P A 2
Y1 Y 0.28336(2) 0.21679(2) 0.61317(2) 0.02243(5) Uani 0.95 1 d . U P A 1
Cl1 Cl 0.18267(3) 0.07450(3) 0.58039(3) 0.04034(11) Uani 1 1 d . U . . .
O1 O 0.34962(7) 0.34399(6) 0.68593(7) 0.0243(2) Uani 1 1 d . U . . .
O2 O 0.31520(8) 0.16788(7) 0.49018(6) 0.0247(2) Uani 1 1 d . U . . .
O3 O 0.42365(9) 0.16418(7) 0.64836(8) 0.0327(3) Uani 1 1 d . U . . .
O4 O 0.23150(9) 0.24571(7) 0.74389(7) 0.0333(3) Uani 1 1 d . U . . .
O5 O 0.13912(8) 0.25180(8) 0.56557(7) 0.0297(2) Uani 1 1 d . U . . .
C1 C 0.38412(11) 0.42563(9) 0.72789(9) 0.0230(3) Uani 1 1 d . U . . .
C2 C 0.32020(11) 0.48817(10) 0.75036(9) 0.0236(3) Uani 1 1 d . U . . .
C3 C 0.35882(11) 0.57256(10) 0.78860(10) 0.0250(3) Uani 1 1 d . U . . .
H3 H 0.314051 0.613378 0.801687 0.030 Uiso 1 1 calc R . . . .
C4 C 0.46052(11) 0.59959(10) 0.80849(10) 0.0251(3) Uani 1 1 d . U . . .
C5 C 0.52276(11) 0.53712(10) 0.78978(10) 0.0259(3) Uani 1 1 d . U . . .
H5 H 0.592412 0.553391 0.803821 0.031 Uiso 1 1 calc R . . . .
C6 C 0.48783(11) 0.45237(10) 0.75166(9) 0.0243(3) Uani 1 1 d . U . . .
C7 C 0.20846(11) 0.46482(10) 0.74040(10) 0.0246(3) Uani 1 1 d . U . . .
H7 H 0.191538 0.406316 0.693287 0.030 Uiso 1 1 calc R . . . .
C8 C 0.17838(11) 0.46442(9) 0.81792(10) 0.0248(3) Uani 1 1 d . U . . .
C9 C 0.23965(12) 0.50298(11) 0.89478(10) 0.0309(3) Uani 1 1 d . U . . .
H9 H 0.304275 0.528670 0.899486 0.037 Uiso 1 1 calc R . . . .
C10 C 0.20800(14) 0.50457(12) 0.96472(11) 0.0361(4) Uani 1 1 d . U . . .
H10 H 0.251000 0.531221 1.016526 0.043 Uiso 1 1 calc R . . . .
C11 C 0.11392(14) 0.46741(11) 0.95922(11) 0.0356(4) Uani 1 1 d . U . . .
H11 H 0.092310 0.468128 1.006873 0.043 Uiso 1 1 calc R . . . .
C12 C 0.05170(13) 0.42913(11) 0.88308(11) 0.0340(4) Uani 1 1 d . U . . .
H12 H -0.013118 0.404024 0.878794 0.041 Uiso 1 1 calc R . . . .
C13 C 0.08362(12) 0.42734(10) 0.81327(11) 0.0301(3) Uani 1 1 d . U . . .
H13 H 0.040469 0.400523 0.761541 0.036 Uiso 1 1 calc R . . . .
C14 C 0.14815(11) 0.52099(10) 0.71743(10) 0.0267(3) Uani 1 1 d . U . . .
C15 C 0.10498(13) 0.58624(12) 0.77548(12) 0.0359(4) Uani 1 1 d . U . . .
H15 H 0.112251 0.596465 0.831440 0.043 Uiso 1 1 calc R . . . .
C16 C 0.05118(15) 0.63700(14) 0.75317(14) 0.0452(5) Uani 1 1 d . U . . .
H16 H 0.022630 0.681626 0.793935 0.054 Uiso 1 1 calc R . . . .
C17 C 0.03924(14) 0.62270(14) 0.67218(14) 0.0445(5) Uani 1 1 d . U . . .
H17 H 0.001717 0.656741 0.656700 0.053 Uiso 1 1 calc R . . . .
C18 C 0.08229(14) 0.55842(13) 0.61368(13) 0.0412(4) Uani 1 1 d . U . . .
H18 H 0.074807 0.548547 0.557833 0.049 Uiso 1 1 calc R . . . .
C19 C 0.13653(12) 0.50811(12) 0.63612(11) 0.0330(4) Uani 1 1 d . U . . .
H19 H 0.166076 0.464299 0.595366 0.040 Uiso 1 1 calc R . . . .
C20 C 0.50535(12) 0.69140(10) 0.84657(10) 0.0290(3) Uani 1 1 d . U . . .
C21 C 0.42585(14) 0.75096(11) 0.86788(12) 0.0378(4) Uani 1 1 d . U . . .
H21A H 0.457667 0.808952 0.893400 0.057 Uiso 1 1 calc GR . . . .
H21B H 0.387748 0.744181 0.906976 0.057 Uiso 1 1 calc GR . . . .
H21C H 0.381234 0.737881 0.816922 0.057 Uiso 1 1 calc GR . . . .
C22 C 0.56242(14) 0.70105(12) 0.78366(12) 0.0381(4) Uani 1 1 d . U . . .
H22A H 0.516599 0.686277 0.732795 0.057 Uiso 1 1 calc GR . . . .
H22B H 0.614247 0.663788 0.770267 0.057 Uiso 1 1 calc GR . . . .
H22C H 0.592899 0.759272 0.807698 0.057 Uiso 1 1 calc GR . . . .
C23 C 0.57772(14) 0.71715(11) 0.92682(11) 0.0357(4) Uani 1 1 d . U . . .
H23A H 0.607794 0.775240 0.949171 0.054 Uiso 1 1 calc GR . . . .
H23B H 0.629824 0.680152 0.914449 0.054 Uiso 1 1 calc GR . . . .
H23C H 0.541658 0.712452 0.967989 0.054 Uiso 1 1 calc GR . . . .
C24 C 0.55954(11) 0.38783(10) 0.73877(10) 0.0255(3) Uani 1 1 d . U . . .
H24 H 0.530442 0.335569 0.686634 0.031 Uiso 1 1 calc R . . . .
C25 C 0.66111(11) 0.41404(10) 0.72486(10) 0.0263(3) Uani 1 1 d . U . . .
C26 C 0.73716(12) 0.46297(11) 0.79094(11) 0.0309(3) Uani 1 1 d . U . . .
H26 H 0.726652 0.479499 0.846427 0.037 Uiso 1 1 calc R . . . .
C27 C 0.82787(12) 0.48767(11) 0.77635(12) 0.0364(4) Uani 1 1 d . U . . .
H27 H 0.878785 0.520984 0.821893 0.044 Uiso 1 1 calc R . . . .
C28 C 0.84470(13) 0.46402(12) 0.69569(13) 0.0380(4) Uani 1 1 d . U . . .
H28 H 0.906510 0.481516 0.685840 0.046 Uiso 1 1 calc R . . . .
C29 C 0.77034(13) 0.41465(12) 0.62978(12) 0.0373(4) Uani 1 1 d . U . . .
H29 H 0.781244 0.397590 0.574292 0.045 Uiso 1 1 calc R . . . .
C30 C 0.67993(12) 0.39007(11) 0.64469(11) 0.0318(3) Uani 1 1 d . U . . .
H30 H 0.629650 0.355973 0.598878 0.038 Uiso 1 1 calc R . . . .
C31 C 0.57019(11) 0.36469(10) 0.80859(10) 0.0267(3) Uani 1 1 d . U . . .
C32 C 0.52683(12) 0.40407(11) 0.88032(11) 0.0311(3) Uani 1 1 d . U . . .
H32 H 0.487559 0.447550 0.887204 0.037 Uiso 1 1 calc R . . . .
C33 C 0.54031(14) 0.38051(12) 0.94219(11) 0.0368(4) Uani 1 1 d . U . . .
H33 H 0.509423 0.407426 0.990434 0.044 Uiso 1 1 calc R . . . .
C34 C 0.59830(14) 0.31830(12) 0.93375(12) 0.0390(4) Uani 1 1 d . U . . .
H34 H 0.607726 0.302457 0.976065 0.047 Uiso 1 1 calc R . . . .
C35 C 0.64259(14) 0.27921(12) 0.86306(13) 0.0398(4) Uani 1 1 d . U . . .
H35 H 0.683125 0.236709 0.857048 0.048 Uiso 1 1 calc R . . . .
C36 C 0.62811(13) 0.30172(11) 0.80123(12) 0.0336(4) Uani 1 1 d . U . . .
H36 H 0.658204 0.273763 0.752684 0.040 Uiso 1 1 calc R . . . .
C37 C 0.33418(11) 0.12774(10) 0.41179(10) 0.0251(3) Uani 1 1 d . U . . .
C38 C 0.41259(11) 0.16204(10) 0.38833(10) 0.0251(3) Uani 1 1 d . U . . .
C39 C 0.43402(12) 0.12071(10) 0.30748(10) 0.0280(3) Uani 1 1 d . U . . .
H39 H 0.486340 0.145568 0.293009 0.034 Uiso 1 1 calc R . . . .
C40 C 0.38184(13) 0.04428(11) 0.24679(11) 0.0318(3) Uani 1 1 d . U . . .
C41 C 0.30357(13) 0.01196(11) 0.27047(10) 0.0315(3) Uani 1 1 d . U . . .
H41 H 0.266201 -0.039830 0.230419 0.038 Uiso 1 1 calc R . . . .
C42 C 0.27746(12) 0.05215(10) 0.35035(10) 0.0282(3) Uani 1 1 d . U . . .
C43 C 0.46770(11) 0.24773(10) 0.45153(10) 0.0246(3) Uani 1 1 d . U . . .
H43 H 0.475696 0.249347 0.506880 0.030 Uiso 1 1 calc R . . . .
C44 C 0.57181(11) 0.25855(10) 0.43223(10) 0.0256(3) Uani 1 1 d . U . . .
C45 C 0.63937(12) 0.20550(11) 0.43645(11) 0.0306(3) Uani 1 1 d . U . . .
H45 H 0.620836 0.166471 0.454630 0.037 Uiso 1 1 calc R . . . .
C46 C 0.73270(12) 0.20880(11) 0.41464(12) 0.0344(4) Uani 1 1 d . U . . .
H46 H 0.777862 0.172657 0.418473 0.041 Uiso 1 1 calc R . . . .
C47 C 0.76039(12) 0.26511(12) 0.38708(11) 0.0349(4) Uani 1 1 d . U . . .
H47 H 0.823720 0.266523 0.370570 0.042 Uiso 1 1 calc R . . . .
C48 C 0.69518(12) 0.31883(11) 0.38391(11) 0.0326(4) Uani 1 1 d . U . . .
H48 H 0.714074 0.357909 0.365892 0.039 Uiso 1 1 calc R . . . .
C49 C 0.60161(12) 0.31608(10) 0.40704(10) 0.0284(3) Uani 1 1 d . U . . .
H49 H 0.557759 0.354045 0.405529 0.034 Uiso 1 1 calc R . . . .
C50 C 0.40721(11) 0.31807(10) 0.45923(10) 0.0250(3) Uani 1 1 d . U . . .
C51 C 0.41948(12) 0.39266(11) 0.53459(10) 0.0297(3) Uani 1 1 d . U . . .
H51 H 0.463635 0.397913 0.580702 0.036 Uiso 1 1 calc R . . . .
C52 C 0.36855(14) 0.45907(11) 0.54339(12) 0.0355(4) Uani 1 1 d . U . . .
H52 H 0.377437 0.509232 0.595234 0.043 Uiso 1 1 calc R . . . .
C53 C 0.30435(14) 0.45207(12) 0.47609(12) 0.0373(4) Uani 1 1 d . U . . .
H53 H 0.269883 0.497707 0.481433 0.045 Uiso 1 1 calc R . . . .
C54 C 0.29089(14) 0.37823(12) 0.40118(12) 0.0369(4) Uani 1 1 d . U . . .
H54 H 0.246608 0.373157 0.355218 0.044 Uiso 1 1 calc R . . . .
C55 C 0.34164(12) 0.31157(11) 0.39279(11) 0.0306(3) Uani 1 1 d . U . . .
H55 H 0.331492 0.261077 0.341200 0.037 Uiso 1 1 calc R . . . .
C56 C 0.40812(16) 0.00001(12) 0.15802(12) 0.0416(4) Uani 1 1 d D U . . .
C57 C 0.3409(8) -0.0840(4) 0.1020(4) 0.102(3) Uani 0.478(6) 1 d D U P B 1
H57A H 0.364296 -0.113045 0.048159 0.153 Uiso 0.478(6) 1 calc GR . P B 1
H57B H 0.272463 -0.072969 0.093398 0.153 Uiso 0.478(6) 1 calc GR . P B 1
H57C H 0.343237 -0.119238 0.129050 0.153 Uiso 0.478(6) 1 calc GR . P B 1
C57A C 0.5096(4) 0.0386(4) 0.1533(3) 0.079(2) Uani 0.522(6) 1 d D U P B 2
H57D H 0.561039 0.035625 0.192810 0.119 Uiso 0.522(6) 1 calc GR . P B 2
H57E H 0.506541 0.097293 0.167282 0.119 Uiso 0.522(6) 1 calc GR . P B 2
H57F H 0.525452 0.007265 0.096756 0.119 Uiso 0.522(6) 1 calc GR . P B 2
C58 C 0.5153(5) -0.0265(7) 0.1639(4) 0.106(3) Uani 0.478(6) 1 d D U P B 1
H58A H 0.511237 -0.077805 0.168918 0.159 Uiso 0.478(6) 1 calc GR . P B 1
H58B H 0.557923 0.018519 0.212859 0.159 Uiso 0.478(6) 1 calc GR . P B 1
H58C H 0.543306 -0.036750 0.113628 0.159 Uiso 0.478(6) 1 calc GR . P B 1
C58A C 0.3330(6) 0.0237(4) 0.1029(3) 0.0698(17) Uani 0.522(6) 1 d D U P B 2
H58D H 0.352531 0.003313 0.047589 0.105 Uiso 0.522(6) 1 calc GR . P B 2
H58E H 0.334210 0.084735 0.129610 0.105 Uiso 0.522(6) 1 calc GR . P B 2
H58F H 0.265858 -0.002360 0.097419 0.105 Uiso 0.522(6) 1 calc GR . P B 2
C59 C 0.4062(5) 0.0515(3) 0.1194(3) 0.0551(15) Uani 0.478(6) 1 d D U P B 1
H59A H 0.427872 0.021763 0.064881 0.083 Uiso 0.478(6) 1 calc GR . P B 1
H59B H 0.450944 0.103558 0.154438 0.083 Uiso 0.478(6) 1 calc GR . P B 1
H59C H 0.338577 0.064687 0.112313 0.083 Uiso 0.478(6) 1 calc GR . P B 1
C59A C 0.4016(5) -0.0884(3) 0.1234(3) 0.0513(14) Uani 0.522(6) 1 d D U P B 2
H59D H 0.333774 -0.111045 0.120987 0.077 Uiso 0.522(6) 1 calc GR . P B 2
H59E H 0.447713 -0.102389 0.158185 0.077 Uiso 0.522(6) 1 calc GR . P B 2
H59F H 0.418895 -0.112762 0.067054 0.077 Uiso 0.522(6) 1 calc GR . P B 2
C60 C 0.18382(12) 0.01942(10) 0.36940(11) 0.0298(3) Uani 1 1 d . U . . .
H60 H 0.189743 0.047040 0.431441 0.036 Uiso 1 1 calc R . . . .
C61 C 0.17234(12) -0.07512(10) 0.33856(11) 0.0296(3) Uani 1 1 d . U . . .
C62 C 0.20599(12) -0.10521(11) 0.39222(11) 0.0332(4) Uani 1 1 d . U . . .
H62 H 0.236157 -0.066731 0.447490 0.040 Uiso 1 1 calc R . . . .
C63 C 0.19622(13) -0.19078(12) 0.36629(13) 0.0376(4) Uani 1 1 d . U . . .
H63 H 0.219826 -0.210112 0.403858 0.045 Uiso 1 1 calc R . . . .
C64 C 0.15231(13) -0.24788(11) 0.28607(13) 0.0399(4) Uani 1 1 d . U . . .
H64 H 0.145686 -0.306284 0.268391 0.048 Uiso 1 1 calc R . . . .
C65 C 0.11826(14) -0.21912(11) 0.23207(13) 0.0403(4) Uani 1 1 d . U . . .
H65 H 0.088406 -0.257964 0.176819 0.048 Uiso 1 1 calc R . . . .
C66 C 0.12738(13) -0.13334(11) 0.25807(11) 0.0355(4) Uani 1 1 d . U . . .
H66 H 0.102678 -0.114302 0.220531 0.043 Uiso 1 1 calc R . . . .
C67 C 0.09031(13) 0.04520(10) 0.33906(11) 0.0322(4) Uani 1 1 d . U . . .
C68 C 0.08922(15) 0.08459(14) 0.29025(13) 0.0442(4) Uani 1 1 d . U . . .
H68 H 0.149236 0.096906 0.274183 0.053 Uiso 1 1 calc R . . . .
C69 C 0.00141(17) 0.10615(16) 0.26468(15) 0.0540(5) Uani 1 1 d . U . . .
H69 H 0.001806 0.133338 0.231555 0.065 Uiso 1 1 calc R . . . .
C70 C -0.08688(16) 0.08821(15) 0.28725(15) 0.0501(5) Uani 1 1 d . U . . .
H70 H -0.147020 0.102537 0.269263 0.060 Uiso 1 1 calc R . . . .
C71 C -0.08682(14) 0.04937(12) 0.33603(14) 0.0443(5) Uani 1 1 d . U . . .
H71 H -0.147047 0.036999 0.351792 0.053 Uiso 1 1 calc R . . . .
C72 C 0.00089(14) 0.02847(11) 0.36198(13) 0.0380(4) Uani 1 1 d . U . . .
H72 H 0.000264 0.002264 0.395993 0.046 Uiso 1 1 calc R . . . .
C73 C 0.50350(13) 0.13955(11) 0.59750(12) 0.0351(4) Uani 1 1 d . U . . .
H73A H 0.554323 0.188109 0.614874 0.042 Uiso 1 1 calc R . . . .
H73B H 0.476928 0.117263 0.537905 0.042 Uiso 1 1 calc R . . . .
C74 C 0.54756(14) 0.07216(12) 0.61212(13) 0.0409(4) Uani 1 1 d . U . . .
H74A H 0.605020 0.096513 0.657400 0.049 Uiso 1 1 calc R . . . .
H74B H 0.568678 0.028871 0.560896 0.049 Uiso 1 1 calc R . . . .
C75 C 0.46151(15) 0.03594(12) 0.63663(14) 0.0439(4) Uani 1 1 d . U . . .
H75A H 0.412630 -0.002908 0.587406 0.053 Uiso 1 1 calc R . . . .
H75B H 0.484910 0.006481 0.667409 0.053 Uiso 1 1 calc R . . . .
C76 C 0.41894(15) 0.11471(13) 0.69192(14) 0.0419(4) Uani 1 1 d . U . . .
H76A H 0.349652 0.101542 0.697410 0.050 Uiso 1 1 calc R . . . .
H76B H 0.459095 0.144902 0.748025 0.050 Uiso 1 1 calc R . . . .
C77 C 0.30318(16) 0.28916(12) 0.81948(11) 0.0405(4) Uani 1 1 d . U . . .
H77A H 0.298713 0.350159 0.847231 0.049 Uiso 1 1 calc R . . . .
H77B H 0.371455 0.279932 0.806909 0.049 Uiso 1 1 calc R . . . .
C78 C 0.2762(2) 0.2518(2) 0.87464(16) 0.0701(7) Uani 1 1 d . U . . .
H78A H 0.260283 0.295821 0.927956 0.084 Uiso 1 1 calc R . . . .
H78B H 0.331797 0.224754 0.886659 0.084 Uiso 1 1 calc R . . . .
C79 C 0.1840(2) 0.18608(19) 0.82381(17) 0.0642(6) Uani 1 1 d . U . . .
H79A H 0.203177 0.128890 0.794027 0.077 Uiso 1 1 calc R . . . .
H79B H 0.135332 0.186731 0.860179 0.077 Uiso 1 1 calc R . . . .
C80 C 0.14386(15) 0.21439(13) 0.76489(12) 0.0412(4) Uani 1 1 d . U . . .
H80A H 0.104032 0.167282 0.714588 0.049 Uiso 1 1 calc R . . . .
H80B H 0.101721 0.259381 0.791211 0.049 Uiso 1 1 calc R . . . .
C81 C 0.03693(12) 0.23645(12) 0.57566(12) 0.0344(4) Uani 1 1 d . U . . .
H81A H 0.032503 0.248002 0.633301 0.041 Uiso 1 1 calc R . . . .
H81B H 0.008050 0.177844 0.536536 0.041 Uiso 1 1 calc R . . . .
C82 C -0.01457(13) 0.29722(13) 0.55595(12) 0.0395(4) Uani 1 1 d . U . . .
H82A H -0.002532 0.354525 0.604060 0.047 Uiso 1 1 calc R . . . .
H82B H -0.086938 0.279452 0.539563 0.047 Uiso 1 1 calc R . . . .
C83 C 0.03340(14) 0.29304(13) 0.48348(12) 0.0404(4) Uani 1 1 d . U . . .
H83A H 0.033515 0.346731 0.482125 0.048 Uiso 1 1 calc R . . . .
H83B H -0.002063 0.247351 0.429835 0.048 Uiso 1 1 calc R . . . .
C84 C 0.13921(13) 0.27581(12) 0.50028(11) 0.0340(4) Uani 1 1 d . U . . .
H84A H 0.157666 0.229924 0.449334 0.041 Uiso 1 1 calc R . . . .
H84B H 0.186904 0.326632 0.519040 0.041 Uiso 1 1 calc R . . . .

loop_
_atom_site_aniso_label
_atom_site_aniso_U_11
_atom_site_aniso_U_22
_atom_site_aniso_U_33
_atom_site_aniso_U_23
_atom_site_aniso_U_13
_atom_site_aniso_U_12
Dy1 0.01854(7) 0.02293(7) 0.02512(7) 0.01135(5) 0.00315(5) -0.00029(5)
Y1 0.01854(7) 0.02293(7) 0.02512(7) 0.01135(5) 0.00315(5) -0.00029(5)
Cl1 0.0491(2) 0.0316(2) 0.0333(2) 0.01094(17) 0.01083(18) -0.01264(18)
O1 0.0202(5) 0.0212(5) 0.0294(5) 0.0115(4) 0.0004(4) -0.0013(4)
O2 0.0236(5) 0.0261(5) 0.0242(5) 0.0116(4) 0.0058(4) 0.0004(4)
O3 0.0305(6) 0.0341(6) 0.0416(7) 0.0230(5) 0.0097(5) 0.0108(5)
O4 0.0368(6) 0.0326(6) 0.0271(6) 0.0129(5) 0.0034(5) -0.0055(5)
O5 0.0197(5) 0.0399(6) 0.0314(6) 0.0191(5) 0.0025(4) 0.0017(5)
C1 0.0218(7) 0.0251(7) 0.0231(7) 0.0132(6) 0.0015(5) 0.0002(6)
C2 0.0204(7) 0.0285(7) 0.0226(7) 0.0133(6) 0.0017(5) 0.0010(6)
C3 0.0242(7) 0.0264(7) 0.0267(7) 0.0148(6) 0.0036(6) 0.0038(6)
C4 0.0258(7) 0.0252(7) 0.0253(7) 0.0136(6) 0.0025(6) 0.0000(6)
C5 0.0203(7) 0.0288(8) 0.0285(8) 0.0148(6) 0.0011(6) -0.0013(6)
C6 0.0216(7) 0.0270(7) 0.0254(7) 0.0138(6) 0.0023(6) 0.0021(6)
C7 0.0199(7) 0.0256(7) 0.0275(7) 0.0124(6) 0.0022(6) 0.0019(6)
C8 0.0232(7) 0.0223(7) 0.0306(8) 0.0135(6) 0.0056(6) 0.0053(6)
C9 0.0254(8) 0.0371(9) 0.0320(8) 0.0187(7) 0.0026(6) 0.0012(7)
C10 0.0352(9) 0.0438(10) 0.0310(9) 0.0197(8) 0.0037(7) 0.0024(8)
C11 0.0401(9) 0.0363(9) 0.0365(9) 0.0206(8) 0.0145(7) 0.0053(7)
C12 0.0307(8) 0.0304(8) 0.0397(9) 0.0152(7) 0.0116(7) 0.0001(7)
C13 0.0256(8) 0.0281(8) 0.0340(8) 0.0132(7) 0.0042(6) 0.0012(6)
C14 0.0188(7) 0.0303(8) 0.0333(8) 0.0182(7) 0.0006(6) -0.0002(6)
C15 0.0342(9) 0.0413(10) 0.0398(9) 0.0246(8) 0.0068(7) 0.0108(8)
C16 0.0401(10) 0.0517(12) 0.0612(13) 0.0377(10) 0.0171(9) 0.0216(9)
C17 0.0296(9) 0.0586(12) 0.0670(13) 0.0477(11) 0.0062(9) 0.0092(8)
C18 0.0321(9) 0.0567(12) 0.0472(11) 0.0381(10) -0.0037(8) -0.0043(8)
C19 0.0282(8) 0.0387(9) 0.0355(9) 0.0220(8) 0.0015(7) -0.0016(7)
C20 0.0303(8) 0.0258(8) 0.0311(8) 0.0151(7) 0.0020(6) -0.0018(6)
C21 0.0385(9) 0.0260(8) 0.0472(10) 0.0174(8) 0.0035(8) 0.0002(7)
C22 0.0412(10) 0.0371(9) 0.0400(10) 0.0228(8) 0.0056(8) -0.0044(8)
C23 0.0386(9) 0.0309(9) 0.0327(9) 0.0143(7) -0.0029(7) -0.0068(7)
C24 0.0192(7) 0.0244(7) 0.0297(8) 0.0113(6) 0.0005(6) 0.0004(6)
C25 0.0204(7) 0.0273(8) 0.0326(8) 0.0158(7) 0.0023(6) 0.0038(6)
C26 0.0245(7) 0.0338(9) 0.0334(8) 0.0165(7) 0.0009(6) 0.0006(6)
C27 0.0218(8) 0.0363(9) 0.0499(10) 0.0219(8) -0.0026(7) -0.0016(7)
C28 0.0234(8) 0.0427(10) 0.0586(11) 0.0321(9) 0.0104(8) 0.0054(7)
C29 0.0324(9) 0.0488(11) 0.0419(10) 0.0288(9) 0.0119(7) 0.0125(8)
C30 0.0243(7) 0.0391(9) 0.0335(9) 0.0189(7) 0.0018(6) 0.0060(7)
C31 0.0191(7) 0.0251(7) 0.0334(8) 0.0137(6) -0.0010(6) -0.0031(6)
C32 0.0280(8) 0.0293(8) 0.0333(8) 0.0138(7) 0.0011(6) 0.0021(6)
C33 0.0363(9) 0.0390(9) 0.0339(9) 0.0179(8) 0.0020(7) -0.0003(8)
C34 0.0366(9) 0.0415(10) 0.0459(10) 0.0291(9) -0.0014(8) -0.0026(8)
C35 0.0334(9) 0.0376(10) 0.0582(12) 0.0311(9) 0.0057(8) 0.0058(8)
C36 0.0285(8) 0.0318(8) 0.0441(10) 0.0206(8) 0.0082(7) 0.0045(7)
C37 0.0225(7) 0.0267(7) 0.0291(8) 0.0155(6) 0.0053(6) 0.0041(6)
C38 0.0218(7) 0.0271(7) 0.0296(8) 0.0165(6) 0.0032(6) 0.0027(6)
C39 0.0262(7) 0.0319(8) 0.0321(8) 0.0194(7) 0.0087(6) 0.0049(6)
C40 0.0354(9) 0.0323(8) 0.0296(8) 0.0151(7) 0.0100(7) 0.0075(7)
C41 0.0329(8) 0.0280(8) 0.0295(8) 0.0108(7) 0.0049(7) 0.0001(7)
C42 0.0266(8) 0.0270(8) 0.0305(8) 0.0134(7) 0.0057(6) 0.0011(6)
C43 0.0213(7) 0.0281(8) 0.0283(8) 0.0168(6) 0.0042(6) 0.0016(6)
C44 0.0208(7) 0.0282(8) 0.0278(8) 0.0141(6) 0.0019(6) 0.0003(6)
C45 0.0253(8) 0.0329(8) 0.0383(9) 0.0211(7) 0.0044(7) 0.0038(6)
C46 0.0245(8) 0.0373(9) 0.0431(10) 0.0203(8) 0.0052(7) 0.0071(7)
C47 0.0208(7) 0.0420(10) 0.0413(10) 0.0192(8) 0.0072(7) 0.0018(7)
C48 0.0256(8) 0.0387(9) 0.0384(9) 0.0229(8) 0.0058(7) -0.0015(7)
C49 0.0229(7) 0.0329(8) 0.0337(8) 0.0197(7) 0.0033(6) 0.0024(6)
C50 0.0199(7) 0.0293(8) 0.0322(8) 0.0192(7) 0.0078(6) 0.0024(6)
C51 0.0276(8) 0.0328(8) 0.0319(8) 0.0182(7) 0.0050(6) 0.0032(6)
C52 0.0417(10) 0.0309(9) 0.0371(9) 0.0175(7) 0.0119(7) 0.0078(7)
C53 0.0398(9) 0.0398(10) 0.0445(10) 0.0275(8) 0.0144(8) 0.0158(8)
C54 0.0346(9) 0.0472(10) 0.0385(9) 0.0274(8) 0.0062(7) 0.0120(8)
C55 0.0292(8) 0.0346(9) 0.0308(8) 0.0175(7) 0.0055(6) 0.0052(7)
C56 0.0536(11) 0.0397(10) 0.0320(9) 0.0156(8) 0.0166(8) 0.0058(9)
C57 0.172(7) 0.045(3) 0.052(4) -0.009(3) 0.065(5) -0.038(4)
C57A 0.085(4) 0.068(3) 0.050(3) -0.004(2) 0.044(3) -0.018(3)
C58 0.104(4) 0.175(7) 0.050(3) 0.047(4) 0.044(3) 0.099(5)
C58A 0.125(5) 0.055(3) 0.035(2) 0.022(2) 0.017(3) 0.034(3)
C59 0.102(5) 0.033(2) 0.030(2) 0.0144(18) 0.016(3) -0.003(2)
C59A 0.091(4) 0.0305(19) 0.041(3) 0.0187(18) 0.030(3) 0.017(2)
C60 0.0284(8) 0.0274(8) 0.0308(8) 0.0118(7) 0.0066(6) -0.0018(6)
C61 0.0235(7) 0.0285(8) 0.0341(8) 0.0127(7) 0.0068(6) -0.0011(6)
C62 0.0260(8) 0.0351(9) 0.0368(9) 0.0156(7) 0.0074(7) 0.0012(7)
C63 0.0308(9) 0.0387(9) 0.0510(11) 0.0261(9) 0.0135(8) 0.0075(7)
C64 0.0310(9) 0.0277(8) 0.0591(12) 0.0176(8) 0.0155(8) 0.0040(7)
C65 0.0333(9) 0.0300(9) 0.0458(10) 0.0092(8) 0.0064(8) -0.0017(7)
C66 0.0329(9) 0.0305(8) 0.0368(9) 0.0121(7) 0.0030(7) -0.0010(7)
C67 0.0299(8) 0.0258(8) 0.0358(9) 0.0103(7) 0.0083(7) 0.0002(6)
C68 0.0365(10) 0.0537(12) 0.0525(12) 0.0314(10) 0.0156(9) 0.0096(9)
C69 0.0468(12) 0.0720(15) 0.0635(14) 0.0453(13) 0.0190(10) 0.0216(11)
C70 0.0365(10) 0.0560(13) 0.0587(13) 0.0266(11) 0.0108(9) 0.0138(9)
C71 0.0319(9) 0.0383(10) 0.0619(13) 0.0219(9) 0.0145(9) 0.0045(8)
C72 0.0347(9) 0.0302(9) 0.0490(11) 0.0178(8) 0.0134(8) 0.0025(7)
C73 0.0281(8) 0.0329(9) 0.0461(10) 0.0194(8) 0.0097(7) 0.0068(7)
C74 0.0310(9) 0.0335(9) 0.0561(12) 0.0196(9) 0.0055(8) 0.0093(7)
C75 0.0377(10) 0.0365(10) 0.0642(13) 0.0299(10) 0.0047(9) 0.0083(8)
C76 0.0395(10) 0.0456(11) 0.0567(12) 0.0362(10) 0.0107(9) 0.0128(8)
C77 0.0527(11) 0.0314(9) 0.0303(9) 0.0119(7) -0.0049(8) -0.0006(8)
C78 0.0771(17) 0.097(2) 0.0483(13) 0.0490(14) -0.0030(12) -0.0046(15)
C79 0.0677(15) 0.0792(17) 0.0640(15) 0.0502(14) 0.0114(12) -0.0003(13)
C80 0.0460(10) 0.0407(10) 0.0368(10) 0.0174(8) 0.0166(8) -0.0030(8)
C81 0.0207(7) 0.0439(10) 0.0403(9) 0.0214(8) 0.0057(7) 0.0025(7)
C82 0.0253(8) 0.0480(11) 0.0443(10) 0.0221(9) 0.0016(7) 0.0065(8)
C83 0.0333(9) 0.0487(11) 0.0437(10) 0.0265(9) 0.0008(8) 0.0100(8)
C84 0.0310(8) 0.0398(9) 0.0382(9) 0.0240(8) 0.0064(7) 0.0060(7)

loop_
_atom_type_symbol
_atom_type_description
_atom_type_scat_dispersion_real
_atom_type_scat_dispersion_imag
_atom_type_scat_source
C C 0.0181 0.0091 'International Tables Vol C Tables 4.2.6.8 and 6.1.1.4'
H H 0.0000 0.0000 'International Tables Vol C Tables 4.2.6.8 and 6.1.1.4'
Cl Cl 0.3639 0.7018 'International Tables Vol C Tables 4.2.6.8 and 6.1.1.4'
Dy Dy -9.8046 9.8477 'International Tables Vol C Tables 4.2.6.8 and 6.1.1.4'
O O 0.0492 0.0322 'International Tables Vol C Tables 4.2.6.8 and 6.1.1.4'
Y Y -0.2670 2.0244 'International Tables Vol C Tables 4.2.6.8 and 6.1.1.4'

loop_
_exptl_crystal_face_index_h
_exptl_crystal_face_index_k
_exptl_crystal_face_index_l
_exptl_crystal_face_perp_dist
6 9 -6 0.0253
1 12 -6 0.0298
2 -12 5 0.0517
-6 -1 -6 0.0711
7 -1 6 0.0601
1 -12 7 0.0469
-6 -7 8 0.0313
3 10 -8 0.0183
-7 8 -1 0.0810
6 8 -8 0.0264
2 -10 -1 0.0562
-8 5 -4 0.0801
6 2 5 0.0467
-2 10 1 0.0536
4 0 -10 0.0517
-3 9 -10 0.0543
1 5 -12 0.0504
-1 -5 12 0.0551
-5 1 10 0.0628
3 9 -10 0.0213
-5 -8 10 0.0277
4 6 -11 0.0300

loop_
_geom_angle_atom_site_label_1
_geom_angle_atom_site_label_2
_geom_angle_atom_site_label_3
_geom_angle
_geom_angle_site_symmetry_1
_geom_angle_site_symmetry_3
_geom_angle_publ_flag
O1 Dy1 Cl1 157.62(3) . . ?
O1 Dy1 O3 93.05(4) . . ?
O1 Dy1 O4 81.18(4) . . ?
O1 Dy1 O5 93.76(4) . . ?
O2 Dy1 Cl1 92.54(3) . . ?
O2 Dy1 O1 109.83(4) . . ?
O2 Dy1 O3 89.69(4) . . ?
O2 Dy1 O4 168.98(4) . . ?
O2 Dy1 O5 86.28(4) . . ?
O3 Dy1 Cl1 86.21(3) . . ?
O3 Dy1 O4 89.18(4) . . ?
O4 Dy1 Cl1 76.45(3) . . ?
O5 Dy1 Cl1 88.19(3) . . ?
O5 Dy1 O3 172.95(4) . . ?
O5 Dy1 O4 93.67(4) . . ?
O1 Y1 Cl1 157.62(3) . . ?
O1 Y1 O3 93.05(4) . . ?
O1 Y1 O4 81.18(4) . . ?
O1 Y1 O5 93.76(4) . . ?
O2 Y1 Cl1 92.54(3) . . ?
O2 Y1 O1 109.83(4) . . ?
O2 Y1 O3 89.69(4) . . ?
O2 Y1 O4 168.98(4) . . ?
O2 Y1 O5 86.28(4) . . ?
O3 Y1 Cl1 86.21(3) . . ?
O3 Y1 O4 89.18(4) . . ?
O4 Y1 Cl1 76.45(3) . . ?
O5 Y1 Cl1 88.19(3) . . ?
O5 Y1 O3 172.95(4) . . ?
O5 Y1 O4 93.67(4) . . ?
C1 O1 Dy1 174.54(10) . . ?
C1 O1 Y1 174.54(10) . . ?
C37 O2 Dy1 173.04(10) . . ?
C37 O2 Y1 173.04(10) . . ?
C73 O3 Dy1 122.53(10) . . ?
C73 O3 Y1 122.53(10) . . ?
C76 O3 Dy1 122.18(10) . . ?
C76 O3 Y1 122.18(10) . . ?
C76 O3 C73 108.68(12) . . ?
C77 O4 Dy1 118.96(11) . . ?
C77 O4 Y1 118.96(11) . . ?
C77 O4 C80 107.28(14) . . ?
C80 O4 Dy1 132.59(10) . . ?
C80 O4 Y1 132.59(10) . . ?
C81 O5 Dy1 130.01(10) . . ?
C81 O5 Y1 130.01(10) . . ?
C81 O5 C84 108.81(12) . . ?
C84 O5 Dy1 119.62(9) . . ?
C84 O5 Y1 119.62(9) . . ?
O1 C1 C2 121.89(13) . . ?
O1 C1 C6 120.64(13) . . ?
C2 C1 C6 117.48(14) . . ?
C1 C2 C7 120.31(13) . . ?
C3 C2 C1 120.33(14) . . ?
C3 C2 C7 119.13(14) . . ?
C2 C3 H3 118.6 . . ?
C2 C3 C4 122.75(14) . . ?
C4 C3 H3 118.6 . . ?
C3 C4 C20 124.04(14) . . ?
C5 C4 C3 116.16(14) . . ?
C5 C4 C20 119.78(14) . . ?
C4 C5 H5 118.4 . . ?
C6 C5 C4 123.16(14) . . ?
C6 C5 H5 118.4 . . ?
C1 C6 C24 119.59(13) . . ?
C5 C6 C1 119.92(14) . . ?
C5 C6 C24 120.43(13) . . ?
C2 C7 H7 107.2 . . ?
C2 C7 C8 111.73(12) . . ?
C2 C7 C14 112.44(13) . . ?
C8 C7 H7 107.2 . . ?
C14 C7 H7 107.2 . . ?
C14 C7 C8 110.79(12) . . ?
C9 C8 C7 122.90(14) . . ?
C9 C8 C13 117.86(15) . . ?
C13 C8 C7 119.17(14) . . ?
C8 C9 H9 119.4 . . ?
C10 C9 C8 121.24(16) . . ?
C10 C9 H9 119.4 . . ?
C9 C10 H10 119.8 . . ?
C11 C10 C9 120.32(17) . . ?
C11 C10 H10 119.8 . . ?
C10 C11 H11 120.4 . . ?
C10 C11 C12 119.13(16) . . ?
C12 C11 H11 120.4 . . ?
C11 C12 H12 119.8 . . ?
C13 C12 C11 120.44(16) . . ?
C13 C12 H12 119.8 . . ?
C8 C13 H13 119.5 . . ?
C12 C13 C8 121.01(16) . . ?
C12 C13 H13 119.5 . . ?
C15 C14 C7 122.28(15) . . ?
C15 C14 C19 117.89(16) . . ?
C19 C14 C7 119.82(15) . . ?
C14 C15 H15 119.4 . . ?
C14 C15 C16 121.18(18) . . ?
C16 C15 H15 119.4 . . ?
C15 C16 H16 119.9 . . ?
C17 C16 C15 120.20(19) . . ?
C17 C16 H16 119.9 . . ?
C16 C17 H17 120.3 . . ?
C16 C17 C18 119.42(17) . . ?
C18 C17 H17 120.3 . . ?
C17 C18 H18 119.8 . . ?
C17 C18 C19 120.34(18) . . ?
C19 C18 H18 119.8 . . ?
C14 C19 H19 119.5 . . ?
C18 C19 C14 120.95(18) . . ?
C18 C19 H19 119.5 . . ?
C4 C20 C22 108.52(14) . . ?
C4 C20 C23 110.45(13) . . ?
C21 C20 C4 112.09(14) . . ?
C21 C20 C22 108.84(15) . . ?
C21 C20 C23 108.09(15) . . ?
C22 C20 C23 108.79(14) . . ?
C20 C21 H21A 109.5 . . ?
C20 C21 H21B 109.5 . . ?
C20 C21 H21C 109.5 . . ?
H21A C21 H21B 109.5 . . ?
H21A C21 H21C 109.5 . . ?
H21B C21 H21C 109.5 . . ?
C20 C22 H22A 109.5 . . ?
C20 C22 H22B 109.5 . . ?
C20 C22 H22C 109.5 . . ?
H22A C22 H22B 109.5 . . ?
H22A C22 H22C 109.5 . . ?
H22B C22 H22C 109.5 . . ?
C20 C23 H23A 109.5 . . ?
C20 C23 H23B 109.5 . . ?
C20 C23 H23C 109.5 . . ?
H23A C23 H23B 109.5 . . ?
H23A C23 H23C 109.5 . . ?
H23B C23 H23C 109.5 . . ?
C6 C24 H24 106.7 . . ?
C6 C24 C25 112.82(13) . . ?
C6 C24 C31 112.81(13) . . ?
C25 C24 H24 106.7 . . ?
C25 C24 C31 110.68(12) . . ?
C31 C24 H24 106.7 . . ?
C26 C25 C24 122.12(15) . . ?
C30 C25 C24 120.00(14) . . ?
C30 C25 C26 117.87(15) . . ?
C25 C26 H26 119.6 . . ?
C27 C26 C25 120.73(16) . . ?
C27 C26 H26 119.6 . . ?
C26 C27 H27 119.8 . . ?
C28 C27 C26 120.48(16) . . ?
C28 C27 H27 119.8 . . ?
C27 C28 H28 120.4 . . ?
C29 C28 C27 119.22(16) . . ?
C29 C28 H28 120.4 . . ?
C28 C29 H29 120.0 . . ?
C28 C29 C30 120.07(17) . . ?
C30 C29 H29 120.0 . . ?
C25 C30 H30 119.2 . . ?
C29 C30 C25 121.62(16) . . ?
C29 C30 H30 119.2 . . ?
C32 C31 C24 123.67(14) . . ?
C32 C31 C36 117.83(16) . . ?
C36 C31 C24 118.49(15) . . ?
C31 C32 H32 119.6 . . ?
C31 C32 C33 120.82(16) . . ?
C33 C32 H32 119.6 . . ?
C32 C33 H33 119.8 . . ?
C34 C33 C32 120.34(18) . . ?
C34 C33 H33 119.8 . . ?
C33 C34 H34 120.3 . . ?
C33 C34 C35 119.38(17) . . ?
C35 C34 H34 120.3 . . ?
C34 C35 H35 119.9 . . ?
C36 C35 C34 120.29(17) . . ?
C36 C35 H35 119.9 . . ?
C31 C36 H36 119.3 . . ?
C35 C36 C31 121.33(17) . . ?
C35 C36 H36 119.3 . . ?
O2 C37 C38 119.55(14) . . ?
O2 C37 C42 122.41(14) . . ?
C42 C37 C38 118.04(14) . . ?
C37 C38 C43 118.52(14) . . ?
C39 C38 C37 120.30(15) . . ?
C39 C38 C43 121.04(14) . . ?
C38 C39 H39 118.7 . . ?
C38 C39 C40 122.68(15) . . ?
C40 C39 H39 118.7 . . ?
C39 C40 C41 116.33(15) . . ?
C39 C40 C56 121.24(15) . . ?
C41 C40 C56 122.40(16) . . ?
C40 C41 H41 118.4 . . ?
C40 C41 C42 123.16(16) . . ?
C42 C41 H41 118.4 . . ?
C37 C42 C60 119.76(14) . . ?
C41 C42 C37 119.40(15) . . ?
C41 C42 C60 120.62(14) . . ?
C38 C43 H43 106.9 . . ?
C38 C43 C44 110.89(13) . . ?
C38 C43 C50 111.38(12) . . ?
C44 C43 H43 106.9 . . ?
C50 C43 H43 106.9 . . ?
C50 C43 C44 113.40(12) . . ?
C45 C44 C43 118.59(14) . . ?
C49 C44 C43 123.22(14) . . ?
C49 C44 C45 118.13(14) . . ?
C44 C45 H45 119.4 . . ?
C46 C45 C44 121.22(16) . . ?
C46 C45 H45 119.4 . . ?
C45 C46 H46 120.0 . . ?
C45 C46 C47 119.95(16) . . ?
C47 C46 H46 120.0 . . ?
C46 C47 H47 120.3 . . ?
C48 C47 C46 119.49(15) . . ?
C48 C47 H47 120.3 . . ?
C47 C48 H48 119.8 . . ?
C47 C48 C49 120.36(16) . . ?
C49 C48 H48 119.8 . . ?
C44 C49 C48 120.80(15) . . ?
C44 C49 H49 119.6 . . ?
C48 C49 H49 119.6 . . ?
C51 C50 C43 119.40(14) . . ?
C55 C50 C43 122.21(15) . . ?
C55 C50 C51 118.37(15) . . ?
C50 C51 H51 119.4 . . ?
C52 C51 C50 121.25(16) . . ?
C52 C51 H51 119.4 . . ?
C51 C52 H52 120.1 . . ?
C51 C52 C53 119.71(17) . . ?
C53 C52 H52 120.1 . . ?
C52 C53 H53 120.2 . . ?
C54 C53 C52 119.65(16) . . ?
C54 C53 H53 120.2 . . ?
C53 C54 H54 119.8 . . ?
C53 C54 C55 120.45(17) . . ?
C55 C54 H54 119.8 . . ?
C50 C55 H55 119.7 . . ?
C54 C55 C50 120.56(16) . . ?
C54 C55 H55 119.7 . . ?
C40 C56 C57 111.9(3) . . ?
C40 C56 C57A 111.6(2) . . ?
C40 C56 C58 107.7(2) . . ?
C40 C56 C58A 106.5(2) . . ?
C57 C56 C58 104.1(5) . . ?
C57A C56 C58A 102.5(4) . . ?
C59 C56 C40 112.9(2) . . ?
C59 C56 C57 110.2(4) . . ?
C59 C56 C58 109.6(4) . . ?
C59A C56 C40 113.4(3) . . ?
C59A C56 C57A 112.1(3) . . ?
C59A C56 C58A 110.1(3) . . ?
C56 C57 H57A 109.5 . . ?
C56 C57 H57B 109.5 . . ?
C56 C57 H57C 109.5 . . ?
H57A C57 H57B 109.5 . . ?
H57A C57 H57C 109.5 . . ?
H57B C57 H57C 109.5 . . ?
C56 C57A H57D 109.5 . . ?
C56 C57A H57E 109.5 . . ?
C56 C57A H57F 109.5 . . ?
H57D C57A H57E 109.5 . . ?
H57D C57A H57F 109.5 . . ?
H57E C57A H57F 109.5 . . ?
C56 C58 H58A 109.5 . . ?
C56 C58 H58B 109.5 . . ?
C56 C58 H58C 109.5 . . ?
H58A C58 H58B 109.5 . . ?
H58A C58 H58C 109.5 . . ?
H58B C58 H58C 109.5 . . ?
C56 C58A H58D 109.5 . . ?
C56 C58A H58E 109.5 . . ?
C56 C58A H58F 109.5 . . ?
H58D C58A H58E 109.5 . . ?
H58D C58A H58F 109.5 . . ?
H58E C58A H58F 109.5 . . ?
C56 C59 H59A 109.5 . . ?
C56 C59 H59B 109.5 . . ?
C56 C59 H59C 109.5 . . ?
H59A C59 H59B 109.5 . . ?
H59A C59 H59C 109.5 . . ?
H59B C59 H59C 109.5 . . ?
C56 C59A H59D 109.5 . . ?
C56 C59A H59E 109.5 . . ?
C56 C59A H59F 109.5 . . ?
H59D C59A H59E 109.5 . . ?
H59D C59A H59F 109.5 . . ?
H59E C59A H59F 109.5 . . ?
C42 C60 H60 106.4 . . ?
C42 C60 C61 113.92(13) . . ?
C42 C60 C67 112.41(14) . . ?
C61 C60 H60 106.4 . . ?
C67 C60 H60 106.4 . . ?
C67 C60 C61 110.85(13) . . ?
C62 C61 C60 119.62(15) . . ?
C62 C61 C66 117.96(16) . . ?
C66 C61 C60 122.42(16) . . ?
C61 C62 H62 119.5 . . ?
C61 C62 C63 121.08(17) . . ?
C63 C62 H62 119.5 . . ?
C62 C63 H63 119.8 . . ?
C64 C63 C62 120.36(18) . . ?
C64 C63 H63 119.8 . . ?
C63 C64 H64 120.3 . . ?
C65 C64 C63 119.33(17) . . ?
C65 C64 H64 120.3 . . ?
C64 C65 H65 119.8 . . ?
C64 C65 C66 120.42(18) . . ?
C66 C65 H65 119.8 . . ?
C61 C66 H66 119.6 . . ?
C65 C66 C61 120.84(18) . . ?
C65 C66 H66 119.6 . . ?
C68 C67 C60 123.75(15) . . ?
C68 C67 C72 118.16(17) . . ?
C72 C67 C60 118.09(16) . . ?
C67 C68 H68 119.6 . . ?
C69 C68 C67 120.73(18) . . ?
C69 C68 H68 119.6 . . ?
C68 C69 H69 119.8 . . ?
C70 C69 C68 120.3(2) . . ?
C70 C69 H69 119.8 . . ?
C69 C70 H70 120.2 . . ?
C71 C70 C69 119.6(2) . . ?
C71 C70 H70 120.2 . . ?
C70 C71 H71 120.0 . . ?
C70 C71 C72 120.06(18) . . ?
C72 C71 H71 120.0 . . ?
C67 C72 H72 119.4 . . ?
C71 C72 C67 121.16(18) . . ?
C71 C72 H72 119.4 . . ?
O3 C73 H73A 110.6 . . ?
O3 C73 H73B 110.6 . . ?
O3 C73 C74 105.53(14) . . ?
H73A C73 H73B 108.8 . . ?
C74 C73 H73A 110.6 . . ?
C74 C73 H73B 110.6 . . ?
C73 C74 H74A 111.2 . . ?
C73 C74 H74B 111.2 . . ?
C73 C74 C75 102.74(14) . . ?
H74A C74 H74B 109.1 . . ?
C75 C74 H74A 111.2 . . ?
C75 C74 H74B 111.2 . . ?
C74 C75 H75A 111.6 . . ?
C74 C75 H75B 111.6 . . ?
H75A C75 H75B 109.4 . . ?
C76 C75 C74 101.04(15) . . ?
C76 C75 H75A 111.6 . . ?
C76 C75 H75B 111.6 . . ?
O3 C76 C75 103.53(15) . . ?
O3 C76 H76A 111.1 . . ?
O3 C76 H76B 111.1 . . ?
C75 C76 H76A 111.1 . . ?
C75 C76 H76B 111.1 . . ?
H76A C76 H76B 109.0 . . ?
O4 C77 H77A 110.7 . . ?
O4 C77 H77B 110.7 . . ?
O4 C77 C78 105.42(17) . . ?
H77A C77 H77B 108.8 . . ?
C78 C77 H77A 110.7 . . ?
C78 C77 H77B 110.7 . . ?
C77 C78 H78A 110.7 . . ?
C77 C78 H78B 110.7 . . ?
C77 C78 C79 105.19(18) . . ?
H78A C78 H78B 108.8 . . ?
C79 C78 H78A 110.7 . . ?
C79 C78 H78B 110.7 . . ?
C78 C79 H79A 111.2 . . ?
C78 C79 H79B 111.2 . . ?
H79A C79 H79B 109.1 . . ?
C80 C79 C78 102.75(19) . . ?
C80 C79 H79A 111.2 . . ?
C80 C79 H79B 111.2 . . ?
O4 C80 C79 104.47(17) . . ?
O4 C80 H80A 110.9 . . ?
O4 C80 H80B 110.9 . . ?
C79 C80 H80A 110.9 . . ?
C79 C80 H80B 110.9 . . ?
H80A C80 H80B 108.9 . . ?
O5 C81 H81A 111.1 . . ?
O5 C81 H81B 111.1 . . ?
O5 C81 C82 103.23(14) . . ?
H81A C81 H81B 109.1 . . ?
C82 C81 H81A 111.1 . . ?
C82 C81 H81B 111.1 . . ?
C81 C82 H82A 111.2 . . ?
C81 C82 H82B 111.2 . . ?
C81 C82 C83 102.62(15) . . ?
H82A C82 H82B 109.2 . . ?
C83 C82 H82A 111.2 . . ?
C83 C82 H82B 111.2 . . ?
C82 C83 H83A 110.9 . . ?
C82 C83 H83B 110.9 . . ?
C82 C83 C84 104.31(14) . . ?
H83A C83 H83B 108.9 . . ?
C84 C83 H83A 110.9 . . ?
C84 C83 H83B 110.9 . . ?
O5 C84 C83 105.66(14) . . ?
O5 C84 H84A 110.6 . . ?
O5 C84 H84B 110.6 . . ?
C83 C84 H84A 110.6 . . ?
C83 C84 H84B 110.6 . . ?
H84A C84 H84B 108.7 . . ?

loop_
_geom_bond_atom_site_label_1
_geom_bond_atom_site_label_2
_geom_bond_distance
_geom_bond_site_symmetry_2
_geom_bond_publ_flag
Dy1 Cl1 2.6269(4) . ?
Dy1 O1 2.1341(10) . ?
Dy1 O2 2.1145(10) . ?
Dy1 O3 2.3569(11) . ?
Dy1 O4 2.4063(12) . ?
Dy1 O5 2.3175(11) . ?
Y1 Cl1 2.6269(4) . ?
Y1 O1 2.1341(10) . ?
Y1 O2 2.1145(10) . ?
Y1 O3 2.3569(11) . ?
Y1 O4 2.4063(12) . ?
Y1 O5 2.3175(11) . ?
O1 C1 1.3375(18) . ?
O2 C37 1.3400(19) . ?
O3 C73 1.466(2) . ?
O3 C76 1.465(2) . ?
O4 C77 1.451(2) . ?
O4 C80 1.461(2) . ?
O5 C81 1.4559(19) . ?
O5 C84 1.461(2) . ?
C1 C2 1.409(2) . ?
C1 C6 1.422(2) . ?
C2 C3 1.394(2) . ?
C2 C7 1.528(2) . ?
C3 H3 0.9500 . ?
C3 C4 1.396(2) . ?
C4 C5 1.395(2) . ?
C4 C20 1.532(2) . ?
C5 H5 0.9500 . ?
C5 C6 1.387(2) . ?
C6 C24 1.524(2) . ?
C7 H7 1.0000 . ?
C7 C8 1.530(2) . ?
C7 C14 1.530(2) . ?
C8 C9 1.393(2) . ?
C8 C13 1.399(2) . ?
C9 H9 0.9500 . ?
C9 C10 1.390(2) . ?
C10 H10 0.9500 . ?
C10 C11 1.387(3) . ?
C11 H11 0.9500 . ?
C11 C12 1.390(3) . ?
C12 H12 0.9500 . ?
C12 C13 1.388(2) . ?
C13 H13 0.9500 . ?
C14 C15 1.388(2) . ?
C14 C19 1.392(2) . ?
C15 H15 0.9500 . ?
C15 C16 1.393(3) . ?
C16 H16 0.9500 . ?
C16 C17 1.378(3) . ?
C17 H17 0.9500 . ?
C17 C18 1.381(3) . ?
C18 H18 0.9500 . ?
C18 C19 1.390(3) . ?
C19 H19 0.9500 . ?
C20 C21 1.530(2) . ?
C20 C22 1.533(2) . ?
C20 C23 1.538(2) . ?
C21 H21A 0.9800 . ?
C21 H21B 0.9800 . ?
C21 H21C 0.9800 . ?
C22 H22A 0.9800 . ?
C22 H22B 0.9800 . ?
C22 H22C 0.9800 . ?
C23 H23A 0.9800 . ?
C23 H23B 0.9800 . ?
C23 H23C 0.9800 . ?
C24 H24 1.0000 . ?
C24 C25 1.527(2) . ?
C24 C31 1.527(2) . ?
C25 C26 1.399(2) . ?
C25 C30 1.387(2) . ?
C26 H26 0.9500 . ?
C26 C27 1.389(2) . ?
C27 H27 0.9500 . ?
C27 C28 1.389(3) . ?
C28 H28 0.9500 . ?
C28 C29 1.384(3) . ?
C29 H29 0.9500 . ?
C29 C30 1.387(2) . ?
C30 H30 0.9500 . ?
C31 C32 1.391(2) . ?
C31 C36 1.395(2) . ?
C32 H32 0.9500 . ?
C32 C33 1.394(3) . ?
C33 H33 0.9500 . ?
C33 C34 1.380(3) . ?
C34 H34 0.9500 . ?
C34 C35 1.384(3) . ?
C35 H35 0.9500 . ?
C35 C36 1.381(3) . ?
C36 H36 0.9500 . ?
C37 C38 1.413(2) . ?
C37 C42 1.413(2) . ?
C38 C39 1.391(2) . ?
C38 C43 1.524(2) . ?
C39 H39 0.9500 . ?
C39 C40 1.394(2) . ?
C40 C41 1.395(2) . ?
C40 C56 1.540(2) . ?
C41 H41 0.9500 . ?
C41 C42 1.399(2) . ?
C42 C60 1.522(2) . ?
C43 H43 1.0000 . ?
C43 C44 1.526(2) . ?
C43 C50 1.525(2) . ?
C44 C45 1.398(2) . ?
C44 C49 1.388(2) . ?
C45 H45 0.9500 . ?
C45 C46 1.383(2) . ?
C46 H46 0.9500 . ?
C46 C47 1.392(3) . ?
C47 H47 0.9500 . ?
C47 C48 1.379(3) . ?
C48 H48 0.9500 . ?
C48 C49 1.395(2) . ?
C49 H49 0.9500 . ?
C50 C51 1.396(2) . ?
C50 C55 1.390(2) . ?
C51 H51 0.9500 . ?
C51 C52 1.384(2) . ?
C52 H52 0.9500 . ?
C52 C53 1.389(3) . ?
C53 H53 0.9500 . ?
C53 C54 1.384(3) . ?
C54 H54 0.9500 . ?
C54 C55 1.388(2) . ?
C55 H55 0.9500 . ?
C56 C57 1.548(6) . ?
C56 C57A 1.546(5) . ?
C56 C58 1.578(6) . ?
C56 C58A 1.586(5) . ?
C56 C59 1.418(5) . ?
C56 C59A 1.418(5) . ?
C57 H57A 0.9800 . ?
C57 H57B 0.9800 . ?
C57 H57C 0.9800 . ?
C57A H57D 0.9800 . ?
C57A H57E 0.9800 . ?
C57A H57F 0.9800 . ?
C58 H58A 0.9800 . ?
C58 H58B 0.9800 . ?
C58 H58C 0.9800 . ?
C58A H58D 0.9800 . ?
C58A H58E 0.9800 . ?
C58A H58F 0.9800 . ?
C59 H59A 0.9800 . ?
C59 H59B 0.9800 . ?
C59 H59C 0.9800 . ?
C59A H59D 0.9800 . ?
C59A H59E 0.9800 . ?
C59A H59F 0.9800 . ?
C60 H60 1.0000 . ?
C60 C61 1.530(2) . ?
C60 C67 1.528(2) . ?
C61 C62 1.390(3) . ?
C61 C66 1.396(2) . ?
C62 H62 0.9500 . ?
C62 C63 1.392(3) . ?
C63 H63 0.9500 . ?
C63 C64 1.384(3) . ?
C64 H64 0.9500 . ?
C64 C65 1.379(3) . ?
C65 H65 0.9500 . ?
C65 C66 1.395(3) . ?
C66 H66 0.9500 . ?
C67 C68 1.389(3) . ?
C67 C72 1.397(2) . ?
C68 H68 0.9500 . ?
C68 C69 1.388(3) . ?
C69 H69 0.9500 . ?
C69 C70 1.386(3) . ?
C70 H70 0.9500 . ?
C70 C71 1.381(3) . ?
C71 H71 0.9500 . ?
C71 C72 1.384(3) . ?
C72 H72 0.9500 . ?
C73 H73A 0.9900 . ?
C73 H73B 0.9900 . ?
C73 C74 1.519(2) . ?
C74 H74A 0.9900 . ?
C74 H74B 0.9900 . ?
C74 C75 1.524(3) . ?
C75 H75A 0.9900 . ?
C75 H75B 0.9900 . ?
C75 C76 1.512(3) . ?
C76 H76A 0.9900 . ?
C76 H76B 0.9900 . ?
C77 H77A 0.9900 . ?
C77 H77B 0.9900 . ?
C77 C78 1.527(3) . ?
C78 H78A 0.9900 . ?
C78 H78B 0.9900 . ?
C78 C79 1.553(4) . ?
C79 H79A 0.9900 . ?
C79 H79B 0.9900 . ?
C79 C80 1.476(3) . ?
C80 H80A 0.9900 . ?
C80 H80B 0.9900 . ?
C81 H81A 0.9900 . ?
C81 H81B 0.9900 . ?
C81 C82 1.507(3) . ?
C82 H82A 0.9900 . ?
C82 H82B 0.9900 . ?
C82 C83 1.521(3) . ?
C83 H83A 0.9900 . ?
C83 H83B 0.9900 . ?
C83 C84 1.528(2) . ?
C84 H84A 0.9900 . ?
C84 H84B 0.9900 . ?

loop_
_geom_torsion_atom_site_label_1
_geom_torsion_atom_site_label_2
_geom_torsion_atom_site_label_3
_geom_torsion_atom_site_label_4
_geom_torsion
_geom_torsion_site_symmetry_1
_geom_torsion_site_symmetry_2
_geom_torsion_site_symmetry_3
_geom_torsion_site_symmetry_4
_geom_torsion_publ_flag
Dy1 O3 C73 C74 -151.89(11) . . . . ?
Dy1 O3 C76 C75 126.16(13) . . . . ?
Dy1 O4 C77 C78 -145.32(16) . . . . ?
Dy1 O4 C80 C79 128.29(17) . . . . ?
Dy1 O5 C81 C82 162.26(11) . . . . ?
Dy1 O5 C84 C83 179.11(11) . . . . ?
Y1 O3 C73 C74 -151.89(11) . . . . ?
Y1 O3 C76 C75 126.16(13) . . . . ?
Y1 O4 C77 C78 -145.32(16) . . . . ?
Y1 O4 C80 C79 128.29(17) . . . . ?
Y1 O5 C81 C82 162.26(11) . . . . ?
Y1 O5 C84 C83 179.11(11) . . . . ?
O1 C1 C2 C3 -175.23(14) . . . . ?
O1 C1 C2 C7 10.4(2) . . . . ?
O1 C1 C6 C5 175.32(14) . . . . ?
O1 C1 C6 C24 -7.6(2) . . . . ?
O2 C37 C38 C39 179.28(14) . . . . ?
O2 C37 C38 C43 -5.0(2) . . . . ?
O2 C37 C42 C41 -177.73(15) . . . . ?
O2 C37 C42 C60 7.5(2) . . . . ?
O3 C73 C74 C75 25.51(19) . . . . ?
O4 C77 C78 C79 -0.8(3) . . . . ?
O5 C81 C82 C83 39.30(18) . . . . ?
C1 C2 C3 C4 -1.8(2) . . . . ?
C1 C2 C7 C8 88.43(17) . . . . ?
C1 C2 C7 C14 -146.25(14) . . . . ?
C1 C6 C24 C25 151.18(14) . . . . ?
C1 C6 C24 C31 -82.47(17) . . . . ?
C2 C1 C6 C5 -4.8(2) . . . . ?
C2 C1 C6 C24 172.28(13) . . . . ?
C2 C3 C4 C5 -1.6(2) . . . . ?
C2 C3 C4 C20 176.87(14) . . . . ?
C2 C7 C8 C9 16.8(2) . . . . ?
C2 C7 C8 C13 -166.31(14) . . . . ?
C2 C7 C14 C15 -101.79(18) . . . . ?
C2 C7 C14 C19 77.20(18) . . . . ?
C3 C2 C7 C8 -86.01(17) . . . . ?
C3 C2 C7 C14 39.31(19) . . . . ?
C3 C4 C5 C6 1.6(2) . . . . ?
C3 C4 C20 C21 5.4(2) . . . . ?
C3 C4 C20 C22 -114.86(17) . . . . ?
C3 C4 C20 C23 125.97(17) . . . . ?
C4 C5 C6 C1 1.6(2) . . . . ?
C4 C5 C6 C24 -175.48(14) . . . . ?
C5 C4 C20 C21 -176.26(15) . . . . ?
C5 C4 C20 C22 63.51(19) . . . . ?
C5 C4 C20 C23 -55.7(2) . . . . ?
C5 C6 C24 C25 -31.7(2) . . . . ?
C5 C6 C24 C31 94.60(17) . . . . ?
C6 C1 C2 C3 4.9(2) . . . . ?
C6 C1 C2 C7 -169.48(13) . . . . ?
C6 C24 C25 C26 87.77(18) . . . . ?
C6 C24 C25 C30 -91.49(18) . . . . ?
C6 C24 C31 C32 -5.9(2) . . . . ?
C6 C24 C31 C36 175.41(14) . . . . ?
C7 C2 C3 C4 172.68(14) . . . . ?
C7 C8 C9 C10 177.05(16) . . . . ?
C7 C8 C13 C12 -176.91(15) . . . . ?
C7 C14 C15 C16 179.39(17) . . . . ?
C7 C14 C19 C18 -179.83(15) . . . . ?
C8 C7 C14 C15 24.0(2) . . . . ?
C8 C7 C14 C19 -156.97(14) . . . . ?
C8 C9 C10 C11 0.0(3) . . . . ?
C9 C8 C13 C12 0.1(2) . . . . ?
C9 C10 C11 C12 -0.4(3) . . . . ?
C10 C11 C12 C13 0.7(3) . . . . ?
C11 C12 C13 C8 -0.5(3) . . . . ?
C13 C8 C9 C10 0.1(2) . . . . ?
C14 C7 C8 C9 -109.43(17) . . . . ?
C14 C7 C8 C13 67.46(18) . . . . ?
C14 C15 C16 C17 0.5(3) . . . . ?
C15 C14 C19 C18 -0.8(2) . . . . ?
C15 C16 C17 C18 -1.0(3) . . . . ?
C16 C17 C18 C19 0.5(3) . . . . ?
C17 C18 C19 C14 0.3(3) . . . . ?
C19 C14 C15 C16 0.4(3) . . . . ?
C20 C4 C5 C6 -176.86(15) . . . . ?
C24 C25 C26 C27 -178.25(15) . . . . ?
C24 C25 C30 C29 178.17(15) . . . . ?
C24 C31 C32 C33 -179.32(15) . . . . ?
C24 C31 C36 C35 178.47(16) . . . . ?
C25 C24 C31 C32 121.56(16) . . . . ?
C25 C24 C31 C36 -57.12(19) . . . . ?
C25 C26 C27 C28 -0.1(3) . . . . ?
C26 C25 C30 C29 -1.1(3) . . . . ?
C26 C27 C28 C29 -0.8(3) . . . . ?
C27 C28 C29 C30 0.7(3) . . . . ?
C28 C29 C30 C25 0.3(3) . . . . ?
C30 C25 C26 C27 1.0(2) . . . . ?
C31 C24 C25 C26 -39.7(2) . . . . ?
C31 C24 C25 C30 141.04(15) . . . . ?
C31 C32 C33 C34 0.9(3) . . . . ?
C32 C31 C36 C35 -0.3(2) . . . . ?
C32 C33 C34 C35 -0.3(3) . . . . ?
C33 C34 C35 C36 -0.6(3) . . . . ?
C34 C35 C36 C31 0.9(3) . . . . ?
C36 C31 C32 C33 -0.6(2) . . . . ?
C37 C38 C39 C40 -1.1(2) . . . . ?
C37 C38 C43 C44 156.07(14) . . . . ?
C37 C38 C43 C50 -76.63(17) . . . . ?
C37 C42 C60 C61 -137.11(16) . . . . ?
C37 C42 C60 C67 95.72(18) . . . . ?
C38 C37 C42 C41 3.2(2) . . . . ?
C38 C37 C42 C60 -171.49(14) . . . . ?
C38 C39 C40 C41 2.2(2) . . . . ?
C38 C39 C40 C56 -179.57(16) . . . . ?
C38 C43 C44 C45 -63.60(19) . . . . ?
C38 C43 C44 C49 113.44(17) . . . . ?
C38 C43 C50 C51 151.03(14) . . . . ?
C38 C43 C50 C55 -30.8(2) . . . . ?
C39 C38 C43 C44 -28.3(2) . . . . ?
C39 C38 C43 C50 99.03(17) . . . . ?
C39 C40 C41 C42 -0.5(3) . . . . ?
C39 C40 C56 C57 179.5(5) . . . . ?
C39 C40 C56 C57A 13.6(4) . . . . ?
C39 C40 C56 C58 65.6(5) . . . . ?
C39 C40 C56 C58A -97.5(3) . . . . ?
C39 C40 C56 C59 -55.5(4) . . . . ?
C39 C40 C56 C59A 141.3(3) . . . . ?
C40 C41 C42 C37 -2.2(3) . . . . ?
C40 C41 C42 C60 172.45(16) . . . . ?
C41 C40 C56 C57 -2.3(5) . . . . ?
C41 C40 C56 C57A -168.3(4) . . . . ?
C41 C40 C56 C58 -116.2(5) . . . . ?
C41 C40 C56 C58A 80.7(3) . . . . ?
C41 C40 C56 C59 122.7(4) . . . . ?
C41 C40 C56 C59A -40.5(4) . . . . ?
C41 C42 C60 C61 48.2(2) . . . . ?
C41 C42 C60 C67 -78.94(19) . . . . ?
C42 C37 C38 C39 -1.7(2) . . . . ?
C42 C37 C38 C43 174.04(14) . . . . ?
C42 C60 C61 C62 94.11(18) . . . . ?
C42 C60 C61 C66 -87.0(2) . . . . ?
C42 C60 C67 C68 7.8(2) . . . . ?
C42 C60 C67 C72 -171.94(15) . . . . ?
C43 C38 C39 C40 -176.69(15) . . . . ?
C43 C44 C45 C46 175.93(16) . . . . ?
C43 C44 C49 C48 -174.92(15) . . . . ?
C43 C50 C51 C52 177.81(15) . . . . ?
C43 C50 C55 C54 -177.35(15) . . . . ?
C44 C43 C50 C51 -83.05(18) . . . . ?
C44 C43 C50 C55 95.17(17) . . . . ?
C44 C45 C46 C47 -0.7(3) . . . . ?
C45 C44 C49 C48 2.1(2) . . . . ?
C45 C46 C47 C48 1.7(3) . . . . ?
C46 C47 C48 C49 -0.9(3) . . . . ?
C47 C48 C49 C44 -1.1(3) . . . . ?
C49 C44 C45 C46 -1.3(3) . . . . ?
C50 C43 C44 C45 170.22(14) . . . . ?
C50 C43 C44 C49 -12.7(2) . . . . ?
C50 C51 C52 C53 -0.4(3) . . . . ?
C51 C50 C55 C54 0.9(2) . . . . ?
C51 C52 C53 C54 0.9(3) . . . . ?
C52 C53 C54 C55 -0.5(3) . . . . ?
C53 C54 C55 C50 -0.4(3) . . . . ?
C55 C50 C51 C52 -0.5(2) . . . . ?
C56 C40 C41 C42 -178.72(17) . . . . ?
C60 C61 C62 C63 179.66(15) . . . . ?
C60 C61 C66 C65 179.95(16) . . . . ?
C60 C67 C68 C69 179.86(19) . . . . ?
C60 C67 C72 C71 -179.36(17) . . . . ?
C61 C60 C67 C68 -120.97(19) . . . . ?
C61 C60 C67 C72 59.3(2) . . . . ?
C61 C62 C63 C64 -0.1(3) . . . . ?
C62 C61 C66 C65 -1.1(3) . . . . ?
C62 C63 C64 C65 0.0(3) . . . . ?
C63 C64 C65 C66 -0.4(3) . . . . ?
C64 C65 C66 C61 1.0(3) . . . . ?
C66 C61 C62 C63 0.7(2) . . . . ?
C67 C60 C61 C62 -137.92(16) . . . . ?
C67 C60 C61 C66 41.0(2) . . . . ?
C67 C68 C69 C70 -0.3(4) . . . . ?
C68 C67 C72 C71 0.9(3) . . . . ?
C68 C69 C70 C71 0.6(4) . . . . ?
C69 C70 C71 C72 -0.1(3) . . . . ?
C70 C71 C72 C67 -0.6(3) . . . . ?
C72 C67 C68 C69 -0.4(3) . . . . ?
C73 O3 C76 C75 -25.90(19) . . . . ?
C73 C74 C75 C76 -40.5(2) . . . . ?
C74 C75 C76 O3 40.87(19) . . . . ?
C76 O3 C73 C74 0.05(19) . . . . ?
C77 O4 C80 C79 -38.8(2) . . . . ?
C77 C78 C79 C80 -21.8(3) . . . . ?
C78 C79 C80 O4 36.4(2) . . . . ?
C80 O4 C77 C78 23.8(2) . . . . ?
C81 O5 C84 C83 11.99(18) . . . . ?
C81 C82 C83 C84 -31.98(19) . . . . ?
C82 C83 C84 O5 13.0(2) . . . . ?
C84 O5 C81 C82 -32.38(18) . . . . ?

loop_
_exptl_oxdiff_crystal_face_indexfrac_h
_exptl_oxdiff_crystal_face_indexfrac_k
_exptl_oxdiff_crystal_face_indexfrac_l
_exptl_oxdiff_crystal_face_x
_exptl_oxdiff_crystal_face_y
_exptl_oxdiff_crystal_face_z
5.9921 8.9984 -5.9938 -0.4221 -0.9581 0.0867
0.9946 11.9962 -5.9963 -0.3184 -0.7379 0.6429
2.0032 -11.9955 4.9983 0.2257 0.5004 -0.8699
-5.9938 -1.0000 -5.9978 0.9298 0.1616 0.3298
6.9939 -0.9990 5.9984 -0.8608 -0.1576 -0.5299
1.0036 -11.9960 6.9963 0.1148 0.6520 -0.7816
-5.9933 -6.9994 7.9920 0.1237 0.9763 0.0555
2.9943 9.9977 -7.9936 -0.1384 -0.8854 0.3544
-6.9980 7.9956 -1.0031 -0.0134 0.1343 1.0122
5.9928 7.9990 -7.9921 -0.1879 -1.0107 0.0080
2.0032 -9.9955 -0.9972 0.6079 0.1709 -0.7886
-7.9953 4.9970 -4.0009 0.4934 0.1717 0.8721
5.9935 1.9998 4.9985 -0.9089 -0.2395 -0.2739
-2.0032 9.9955 0.9972 -0.6079 -0.1709 0.7886
3.9985 0.0021 -9.9905 0.6137 -0.6933 -0.3687
-3.0002 8.9971 -9.9945 0.4511 -0.5499 0.7146
0.9989 4.9997 -11.9908 0.6409 -0.7581 0.1529
-0.9989 -4.9997 11.9908 -0.6409 0.7581 -0.1529
-4.9982 0.9974 9.9900 -0.6186 0.7236 0.5053
2.9951 8.9983 -9.9920 0.0958 -0.9380 0.2757
-4.9940 -7.9991 9.9910 -0.0415 1.0329 -0.0660
3.9959 5.9998 -10.9904 0.3140 -0.9430 0.0046

loop_
_smtbx_masks_void_nr
_smtbx_masks_void_average_x
_smtbx_masks_void_average_y
_smtbx_masks_void_average_z
_smtbx_masks_void_volume
_smtbx_masks_void_count_electrons
_smtbx_masks_void_content
1 0.000 0.000 0.000 754.0 156.9 ?
